data_7115472
loop_
_publ_author_name
'Marc A. Little'
'Samantha Y. Chong'
'Marc Schmidtmann'
'Tom Hasell'
'Andrew I. Cooper'

_publ_section_title
;
 Guest control of structure in porous organic cages
;
_journal_name_full Chem.Commun.
_journal_page_first 9465
_journal_paper_doi 10.1039/C4cc04158E
_journal_volume 50
_journal_year 2014
_chemical_absolute_configuration unk
_chemical_formula_moiety '2(H2 O), C66 H72 N12, 3(C8 H10)'
_chemical_formula_sum 'C90 H106 N12 O2'
_chemical_formula_weight 1387.87
_chemical_name_systematic
;
 ? 
;
_space_group_crystal_system orthorhombic
_space_group_IT_number 19
_space_group_name_Hall 'P 2ac 2ab'
_space_group_name_H-M_alt 'P 21 21 21'
_symmetry_space_group_name_Hall 'P 2ac 2ab'
_symmetry_space_group_name_H-M 'P 21 21 21'
_atom_sites_solution_hydrogens geom
_atom_sites_solution_primary direct
_atom_sites_solution_secondary difmap
_audit_creation_date 2014-01-16
_audit_creation_method
;
Olex2 1.2
(compiled 2013.12.10 svn.r2850 for OlexSys, GUI svn.r4736)
;
_cell_angle_alpha 90.00
_cell_angle_beta 90.00
_cell_angle_gamma 90.00
_cell_formula_units_Z 4
_cell_length_a 16.7488(15)
_cell_length_b 19.2538(19)
_cell_length_c 25.342(3)
_cell_measurement_reflns_used 9644
_cell_measurement_temperature 100.0
_cell_measurement_theta_max 24.622
_cell_measurement_theta_min 2.263
_cell_volume 8172.2(15)
_computing_cell_refinement 'SAINT v7.68A (Bruker, 2009)'
_computing_data_collection 'CrystalClear-SM Expert 2.0 r7 (Rigaku, 2011)'
_computing_data_reduction 'SAINT v7.68A (Bruker, 2009)'
_computing_molecular_graphics 'Olex2 (Dolomanov et al., 2009)'
_computing_publication_material 'Olex2 (Dolomanov et al., 2009)'
_computing_structure_refinement 'ShelXL (Sheldrick, 2008)'
_computing_structure_solution 'SHELXS-97 (Sheldrick, 1990)'
_diffrn_ambient_temperature 100.0
_diffrn_detector CCD
_diffrn_detector_area_resol_mean 28.5714
_diffrn_detector_type 'Rigaku Saturn724+'
_diffrn_measured_fraction_theta_full 0.999
_diffrn_measured_fraction_theta_max 0.999
_diffrn_measurement_device 'AFC12 (Right): Kappa 3 circle'
_diffrn_measurement_device_type Rigaku_AFC12K_724P_007HF_Mo
_diffrn_measurement_method 'profile data from \w-scans'
_diffrn_measurement_specimen_support 'Mitegen 50um'
_diffrn_radiation_collimation 0.3
_diffrn_radiation_monochromator Confocal
_diffrn_radiation_probe x-ray
_diffrn_radiation_type MoK\a
_diffrn_radiation_wavelength 0.71073
_diffrn_reflns_av_R_equivalents 0.0690
_diffrn_reflns_av_unetI/netI 0.0357
_diffrn_reflns_limit_h_max 19
_diffrn_reflns_limit_h_min -16
_diffrn_reflns_limit_k_max 22
_diffrn_reflns_limit_k_min -22
_diffrn_reflns_limit_l_max 29
_diffrn_reflns_limit_l_min -29
_diffrn_reflns_number 134283
_diffrn_reflns_theta_full 24.71
_diffrn_reflns_theta_max 24.71
_diffrn_reflns_theta_min 1.61
_diffrn_source 'Rotating Anode'
_diffrn_source_current 24.0
_diffrn_source_power 1.2
_diffrn_source_target Mo
_diffrn_source_type 'Rotating Anode'
_diffrn_source_voltage 50.0
_exptl_absorpt_coefficient_mu 0.069
_exptl_absorpt_correction_T_max 0.7451
_exptl_absorpt_correction_T_min 0.4631
_exptl_absorpt_correction_type multi-scan
_exptl_absorpt_process_details
;
SADABS-2008/1 (Bruker,2008) was used for absorption correction.
wR2(int) was 0.1250 before and 0.0745 after correction.
The Ratio of minimum to maximum transmission is 0.6215.
The \l/2 correction factor is 0.0000.
;
_exptl_crystal_colour colourless
_exptl_crystal_colour_primary colourless
_exptl_crystal_density_diffrn 1.128
_exptl_crystal_density_method 'not measured'
_exptl_crystal_description plate
_exptl_crystal_F_000 2984
_exptl_crystal_size_max 0.409
_exptl_crystal_size_mid 0.174
_exptl_crystal_size_min 0.039
_refine_diff_density_max 0.682
_refine_diff_density_min -0.541
_refine_diff_density_rms 0.062
_refine_ls_abs_structure_details 'Flack H D (1983), Acta Cryst. A39, 876-881'
_refine_ls_abs_structure_Flack 0(2)
_refine_ls_extinction_method none
_refine_ls_goodness_of_fit_ref 1.031
_refine_ls_hydrogen_treatment constr
_refine_ls_matrix_type full
_refine_ls_number_parameters 887
_refine_ls_number_reflns 13923
_refine_ls_number_restraints 58
_refine_ls_restrained_S_all 1.060
_refine_ls_R_factor_all 0.0778
_refine_ls_R_factor_gt 0.0698
_refine_ls_shift/su_max 0.025
_refine_ls_shift/su_mean 0.001
_refine_ls_structure_factor_coef Fsqd
_refine_ls_weighting_details 'calc w=1/[\s^2^(Fo^2^)+(0.1355P)^2^+5.3349P] where P=(Fo^2^+2Fc^2^)/3'
_refine_ls_weighting_scheme calc
_refine_ls_wR_factor_gt 0.1982
_refine_ls_wR_factor_ref 0.2088
_reflns_number_gt 12428
_reflns_number_total 13923
_reflns_threshold_expression >2sigma(I)
_cod_data_source_file c4cc04158e2.cif
_cod_data_source_block CC4_Para_Xylene_Solvate_100K
_cod_original_cell_volume 8172.1(14)
_cod_database_code 7115472
_olex2_refinement_description
;
1. Fixed Uiso
 At 1.2 times of:
  All C(H) groups, All C(H,H) groups
 At 1.5 times of:
  All C(H,H,H) groups
2. Shared sites
{C83A, C83B}
{C84A, C84B}
{C86A, C86B}
{C87A, C87B}
{C85A, C85B}
{C88A, C88B}
3. Restrained distances
 C91-C84A = C89-C83A = C92-C87A = C86A-C90
 1.5 with sigma of 0.02
 C84A-C89 \\sim C88A-C89 \\sim C83A-C91 \\sim C85A-C91 \\sim C88A-C92 \\sim
C86A-C92 \\sim C85A-C90 ~
 C87A-C90
 with sigma of 0.02
4. Restrained planarity
 C91, C87A, C88A, C86A, C92, C83A, C85A, C90, C84A, C89
 with sigma of 0.001
5. Rigid bond restraints
 C81, C75, C76, C80, C77, C79, C78, C82
 with sigma for 1-2 distances of 0.01 and sigma for 1-3 distances of 0.01
6. Uiso/Uaniso restraints and constraints
Uiso(C83A) = Uiso(C83B)
Uiso(C87A) = Uiso(C87B)
Uiso(C86A) = Uiso(C86B)
Uiso(C84A) = Uiso(C84B)
Uiso(C88A) = Uiso(C88B)
Uiso(C85A) = Uiso(C85B)
7. Others
 Fixed Sof: C87A(0.5) C88A(0.5) H88A(0.5) C83A(0.5) H83A(0.5) C84A(0.5)
 C85A(0.5) H85A(0.5) C86A(0.5) H86A(0.5) C89(0.5) H89A(0.5) H89B(0.5) H89C(0.5)
 C90(0.5) H90A(0.5) H90B(0.5) H90C(0.5) C91(0.5) H91A(0.5) H91B(0.5) H91C(0.5)
 C92(0.5) H92A(0.5) H92B(0.5) H92C(0.5) C83B(0.5) C84B(0.5) H84B(0.5) C86B(0.5)
 C87B(0.5) H87B(0.5) C85B(0.5) H85B(0.5) C88B(0.5) H88B(0.5)
8.a Ternary CH refined with riding coordinates:
 C37(H37), C41(H41), C42(H42), C46(H46), C47(H47), C51(H51), C52(H52),
 C56(H56), C57(H57), C58(H58), C62(H62), C66(H66)
8.b Secondary CH2 refined with riding coordinates:
 C38(H38A,H38B), C39(H39A,H39B), C40(H40A,H40B), C43(H43A,H43B), C44(H44A,
 H44B), C45(H45A,H45B), C48(H48A,H48B), C49(H49A,H49B), C50(H50A,H50B),
 C53(H53A,H53B), C54(H54A,H54B), C55(H55A,H55B), C59(H59A,H59B), C60(H60A,H60B),
  C61(H61A,H61B), C63(H63A,H63B), C64(H64A,H64B), C65(H65A,H65B)
8.c Me refined with riding coordinates:
 C89(H89A,H89B,H89C), C90(H90A,H90B,H90C), C91(H91A,H91B,H91C), C92(H92A,H92B,
 H92C)
8.d Aromatic/amide H refined with riding coordinates:
 C2(H2), C4(H4), C6(H6), C7(H7), C8(H8), C9(H9), C11(H11), C13(H13), C15(H15),
 C16(H16), C17(H17), C18(H18), C20(H20), C22(H22), C24(H24), C25(H25), C26(H26),
  C27(H27), C29(H29), C31(H31), C33(H33), C34(H34), C35(H35), C36(H36),
 C68(H68), C69(H69), C71(H71), C72(H72), C76(H76), C77(H77), C79(H79), C80(H80),
  C88A(H88A), C83A(H83A), C85A(H85A), C86A(H86A), C84B(H84B), C87B(H87B),
 C85B(H85B), C88B(H88B)
8.e Fitted hexagon refined as free rotating group:
 C87A(C88A,C83A,C84A,C85A,C86A)
8.f Idealised Me refined as rotating group:
 C73(H73A,H73B,H73C), C74(H74A,H74B,H74C), C81(H81A,H81B,H81C), C82(H82A,H82B,
 H82C)
;

loop_
_space_group_symop_id
_space_group_symop_operation_xyz
1 'x, y, z'
2 '-x+1/2, -y, z+1/2'
3 'x+1/2, -y+1/2, -z'
4 '-x, y+1/2, -z+1/2'

loop_
_atom_site_label
_atom_site_type_symbol
_atom_site_fract_x
_atom_site_fract_y
_atom_site_fract_z
_atom_site_U_iso_or_equiv
_atom_site_adp_type
_atom_site_occupancy
_atom_site_symmetry_multiplicity
_atom_site_calc_flag
_atom_site_disorder_assembly
_atom_site_disorder_group
_atom_site_refinement_flags_posn
_atom_site_refinement_flags_adp
O1 O -0.6475(6) -0.5684(5) -0.6653(4) 0.206(4) Uiso 1 1 d . . . .
O2 O -0.4772(4) -0.1559(3) -0.8671(3) 0.1334(19) Uiso 1 1 d . . . .
N1 N -0.51814(17) -0.15707(17) -0.41602(12) 0.0408(7) Uani 1 1 d . . . .
N2 N -0.53746(17) -0.31548(17) -0.40524(11) 0.0385(7) Uani 1 1 d . . . .
N3 N -0.71455(17) -0.02270(14) -0.61494(12) 0.0375(7) Uani 1 1 d . . . .
N4 N -0.79736(17) -0.09384(15) -0.71275(12) 0.0363(6) Uani 1 1 d . . . .
N5 N -0.32868(17) -0.02670(16) -0.61132(12) 0.0386(7) Uani 1 1 d . . . .
N6 N -0.23009(16) -0.12541(15) -0.68151(11) 0.0340(6) Uani 1 1 d . . . .
N7 N -0.33379(17) -0.50851(17) -0.56388(12) 0.0394(7) Uani 1 1 d . . . .
N8 N -0.25107(16) -0.45534(15) -0.66510(11) 0.0348(6) Uani 1 1 d . . . .
N9 N -0.61503(18) -0.31131(15) -0.86624(11) 0.0352(6) Uani 1 1 d . . . .
N10 N -0.43141(18) -0.30108(16) -0.85815(11) 0.0380(7) Uani 1 1 d . . . .
N11 N -0.82030(17) -0.42009(16) -0.67348(12) 0.0372(6) Uani 1 1 d . . . .
N12 N -0.72022(16) -0.49230(16) -0.58249(12) 0.0378(7) Uani 1 1 d . . . .
C1 C -0.5811(2) -0.04457(18) -0.58102(15) 0.0380(8) Uani 1 1 d . . . .
C2 C -0.6037(2) -0.07481(18) -0.53326(15) 0.0375(8) Uani 1 1 d . . . .
H2 H -0.6587 -0.0799 -0.5250 0.045 Uiso 1 1 calc . . R .
C3 C -0.5458(2) -0.09766(19) -0.49756(15) 0.0384(8) Uani 1 1 d . . . .
C4 C -0.4647(2) -0.08808(19) -0.50956(15) 0.0395(8) Uani 1 1 d . . . .
H4 H -0.4251 -0.1022 -0.4850 0.047 Uiso 1 1 calc . . R .
C5 C -0.4418(2) -0.05812(18) -0.55703(15) 0.0368(8) Uani 1 1 d . . . .
C6 C -0.5002(2) -0.03598(17) -0.59201(15) 0.0373(8) Uani 1 1 d . . . .
H6 H -0.4846 -0.0145 -0.6242 0.045 Uiso 1 1 calc . . R .
C7 C -0.6396(2) -0.02066(17) -0.62102(16) 0.0374(8) Uani 1 1 d . . . .
H7 H -0.6195 -0.0026 -0.6533 0.045 Uiso 1 1 calc . . R .
C8 C -0.5687(2) -0.1340(2) -0.44892(15) 0.0406(8) Uani 1 1 d . . . .
H8 H -0.6238 -0.1405 -0.4418 0.049 Uiso 1 1 calc . . R .
C9 C -0.3557(2) -0.05480(19) -0.56976(15) 0.0378(8) Uani 1 1 d . . . .
H9 H -0.3189 -0.0747 -0.5456 0.045 Uiso 1 1 calc . . R .
C10 C -0.2852(2) -0.22073(18) -0.73040(13) 0.0345(7) Uani 1 1 d . . . .
C11 C -0.2563(2) -0.26953(19) -0.69479(13) 0.0366(8) Uani 1 1 d . . . .
H11 H -0.2236 -0.2547 -0.6663 0.044 Uiso 1 1 calc . . R .
C12 C -0.27461(19) -0.33989(19) -0.70015(13) 0.0344(7) Uani 1 1 d . . . .
C13 C -0.3229(2) -0.36033(19) -0.74273(13) 0.0353(7) Uani 1 1 d . . . .
H13 H -0.3359 -0.4080 -0.7471 0.042 Uiso 1 1 calc . . R .
C14 C -0.3517(2) -0.31186(19) -0.77840(13) 0.0355(7) Uani 1 1 d . . . .
C15 C -0.3331(2) -0.2421(2) -0.77218(14) 0.0379(8) Uani 1 1 d . . . .
H15 H -0.3531 -0.2089 -0.7965 0.045 Uiso 1 1 calc . . R .
C16 C -0.2680(2) -0.14590(19) -0.72186(13) 0.0366(8) Uani 1 1 d . . . .
H16 H -0.2856 -0.1128 -0.7471 0.044 Uiso 1 1 calc . . R .
C17 C -0.24523(19) -0.39009(18) -0.66072(13) 0.0335(7) Uani 1 1 d . . . .
H17 H -0.2202 -0.3722 -0.6299 0.040 Uiso 1 1 calc . . R .
C18 C -0.4039(2) -0.33812(18) -0.82094(13) 0.0342(7) Uani 1 1 d . . . .
H18 H -0.4179 -0.3859 -0.8204 0.041 Uiso 1 1 calc . . R .
C19 C -0.6089(2) -0.4501(2) -0.52982(14) 0.0379(8) Uani 1 1 d . . . .
C20 C -0.5490(2) -0.4876(2) -0.55635(15) 0.0402(8) Uani 1 1 d . . . .
H20 H -0.5628 -0.5174 -0.5848 0.048 Uiso 1 1 calc . . R .
C21 C -0.4699(2) -0.4810(2) -0.54092(14) 0.0386(8) Uani 1 1 d . . . .
C22 C -0.4497(2) -0.4382(2) -0.49854(13) 0.0371(8) Uani 1 1 d . . . .
H22 H -0.3955 -0.4341 -0.4879 0.044 Uiso 1 1 calc . . R .
C23 C -0.5086(2) -0.40162(19) -0.47192(14) 0.0365(8) Uani 1 1 d . . . .
C24 C -0.5889(2) -0.4086(2) -0.48784(14) 0.0373(8) Uani 1 1 d . . . .
H24 H -0.6296 -0.3842 -0.4693 0.045 Uiso 1 1 calc . . R .
C25 C -0.6933(2) -0.4527(2) -0.54678(14) 0.0378(8) Uani 1 1 d . . . .
H25 H -0.7300 -0.4224 -0.5297 0.045 Uiso 1 1 calc . . R .
C26 C -0.4080(2) -0.5188(2) -0.57122(15) 0.0386(8) Uani 1 1 d . . . .
H26 H -0.4243 -0.5517 -0.5970 0.046 Uiso 1 1 calc . . R .
C27 C -0.4865(2) -0.35310(18) -0.42925(13) 0.0347(7) Uani 1 1 d . . . .
H27 H -0.4320 -0.3498 -0.4193 0.042 Uiso 1 1 calc . . R .
C28 C -0.7030(2) -0.26565(18) -0.80103(13) 0.0340(7) Uani 1 1 d . . . .
C29 C -0.7175(2) -0.33185(19) -0.78018(14) 0.0379(8) Uani 1 1 d . . . .
H29 H -0.6945 -0.3715 -0.7965 0.045 Uiso 1 1 calc . . R .
C30 C -0.7651(2) -0.33976(18) -0.73593(13) 0.0352(7) Uani 1 1 d . . . .
C31 C -0.7979(2) -0.28161(19) -0.71221(14) 0.0350(7) Uani 1 1 d . . . .
H31 H -0.8311 -0.2871 -0.6821 0.042 Uiso 1 1 calc . . R .
C32 C -0.7832(2) -0.21597(19) -0.73131(14) 0.0350(7) Uani 1 1 d . . . .
C33 C -0.7358(2) -0.20822(18) -0.77669(13) 0.0353(7) Uani 1 1 d . . . .
H33 H -0.7264 -0.1632 -0.7907 0.042 Uiso 1 1 calc . . R .
C34 C -0.6475(2) -0.25864(17) -0.84641(13) 0.0338(7) Uani 1 1 d . . . .
H34 H -0.6366 -0.2140 -0.8606 0.041 Uiso 1 1 calc . . R .
C35 C -0.7756(2) -0.40949(18) -0.71273(13) 0.0373(8) Uani 1 1 d . . . .
H35 H -0.7478 -0.4476 -0.7279 0.045 Uiso 1 1 calc . . R .
C36 C -0.8126(2) -0.15538(18) -0.70111(14) 0.0354(7) Uani 1 1 d . . . .
H36 H -0.8451 -0.1638 -0.6711 0.042 Uiso 1 1 calc . . R .
C37 C -0.5089(2) -0.2674(2) -0.36586(13) 0.0390(8) Uani 1 1 d . . . .
H37 H -0.4496 -0.2629 -0.3687 0.047 Uiso 1 1 calc . . R .
C38 C -0.5315(2) -0.2882(2) -0.30928(14) 0.0441(9) Uani 1 1 d . . . .
H38A H -0.5856 -0.3089 -0.3084 0.053 Uiso 1 1 calc . . R .
H38B H -0.4929 -0.3223 -0.2950 0.053 Uiso 1 1 calc . . R .
C39 C -0.5292(3) -0.2209(2) -0.27747(15) 0.0519(10) Uani 1 1 d . . . .
H39A H -0.4815 -0.2198 -0.2544 0.062 Uiso 1 1 calc . . R .
H39B H -0.5775 -0.2167 -0.2551 0.062 Uiso 1 1 calc . . R .
C40 C -0.5260(2) -0.1618(2) -0.31814(15) 0.0467(9) Uani 1 1 d . . . .
H40A H -0.5650 -0.1249 -0.3092 0.056 Uiso 1 1 calc . . R .
H40B H -0.4719 -0.1411 -0.3196 0.056 Uiso 1 1 calc . . R .
C41 C -0.5473(2) -0.1962(2) -0.37067(14) 0.0413(8) Uani 1 1 d . . . .
H41 H -0.6065 -0.2015 -0.3733 0.050 Uiso 1 1 calc . . R .
C42 C -0.21764(19) -0.49763(19) -0.62270(14) 0.0367(8) Uani 1 1 d . . . .
H42 H -0.1950 -0.4664 -0.5949 0.044 Uiso 1 1 calc . . R .
C43 C -0.1527(2) -0.5471(2) -0.64178(17) 0.0453(9) Uani 1 1 d . . . .
H43A H -0.1002 -0.5234 -0.6427 0.054 Uiso 1 1 calc . . R .
H43B H -0.1651 -0.5646 -0.6776 0.054 Uiso 1 1 calc . . R .
C44 C -0.1520(3) -0.6069(3) -0.6014(2) 0.0802(18) Uani 1 1 d . . . .
H44A H -0.1547 -0.6524 -0.6196 0.096 Uiso 1 1 calc . . DR .
H44B H -0.1028 -0.6054 -0.5798 0.096 Uiso 1 1 calc . . R .
C45 C -0.2257(2) -0.5960(2) -0.56692(16) 0.0449(9) Uani 1 1 d . . . .
H45A H -0.2535 -0.6406 -0.5607 0.054 Uiso 1 1 calc . . R .
H45B H -0.2105 -0.5758 -0.5324 0.054 Uiso 1 1 calc . . R .
C46 C -0.27892(19) -0.54607(18) -0.59758(14) 0.0355(7) Uani 1 1 d . . . .
H46 H -0.3090 -0.5717 -0.6256 0.043 Uiso 1 1 calc . . R .
C47 C -0.4793(2) -0.33833(18) -0.89695(13) 0.0354(7) Uani 1 1 d . . . .
H47 H -0.4897 -0.3866 -0.8842 0.042 Uiso 1 1 calc . . R .
C48 C -0.4399(2) -0.3410(2) -0.95109(14) 0.0423(8) Uani 1 1 d . . . .
H48A H -0.3973 -0.3766 -0.9520 0.051 Uiso 1 1 calc . . R .
H48B H -0.4166 -0.2954 -0.9604 0.051 Uiso 1 1 calc . . R .
C49 C -0.5078(2) -0.3600(2) -0.98891(13) 0.0384(8) Uani 1 1 d . . . .
H49A H -0.5061 -0.4101 -0.9978 0.046 Uiso 1 1 calc . . R .
H49B H -0.5039 -0.3328 -1.0219 0.046 Uiso 1 1 calc . . R .
C50 C -0.5858(2) -0.3419(2) -0.95869(13) 0.0418(8) Uani 1 1 d . . . .
H50A H -0.6212 -0.3128 -0.9808 0.050 Uiso 1 1 calc . . R .
H50B H -0.6149 -0.3847 -0.9487 0.050 Uiso 1 1 calc . . R .
C51 C -0.5591(2) -0.30233(19) -0.90965(12) 0.0334(7) Uani 1 1 d . . . .
H51 H -0.5508 -0.2520 -0.9177 0.040 Uiso 1 1 calc . . R .
C52 C -0.8250(2) -0.4893(2) -0.65210(14) 0.0397(8) Uani 1 1 d . . . .
H52 H -0.7867 -0.5204 -0.6710 0.048 Uiso 1 1 calc . . R .
C53 C -0.9104(3) -0.5196(3) -0.65585(19) 0.0681(15) Uani 1 1 d . . . .
H53A H -0.9491 -0.4825 -0.6647 0.082 Uiso 1 1 calc . . R .
H53B H -0.9129 -0.5557 -0.6836 0.082 Uiso 1 1 calc . . R .
C54 C -0.9296(2) -0.5508(2) -0.60210(17) 0.0510(10) Uani 1 1 d . . . .
H54A H -0.9523 -0.5980 -0.6060 0.061 Uiso 1 1 calc . . R .
H54B H -0.9683 -0.5214 -0.5828 0.061 Uiso 1 1 calc . . R .
C55 C -0.8493(2) -0.5535(2) -0.57266(15) 0.0458(9) Uani 1 1 d . . . .
H55A H -0.8572 -0.5512 -0.5340 0.055 Uiso 1 1 calc . . R .
H55B H -0.8194 -0.5963 -0.5814 0.055 Uiso 1 1 calc . . R .
C56 C -0.8063(2) -0.4891(2) -0.59310(14) 0.0369(8) Uani 1 1 d . . . .
H56 H -0.8295 -0.4466 -0.5764 0.044 Uiso 1 1 calc . . R .
C57 C -0.2183(2) -0.05161(19) -0.67346(14) 0.0379(8) Uani 1 1 d . . . .
H57 H -0.2496 -0.0249 -0.7003 0.045 Uiso 1 1 calc . . R .
C58 C -0.2426(2) -0.02881(19) -0.61827(14) 0.0369(8) Uani 1 1 d . . . .
H58 H -0.2190 -0.0615 -0.5919 0.044 Uiso 1 1 calc . . R .
C59 C -0.2038(2) 0.0423(2) -0.61210(16) 0.0461(9) Uani 1 1 d . . . .
H59A H -0.1897 0.0509 -0.5747 0.055 Uiso 1 1 calc . . R .
H59B H -0.2405 0.0793 -0.6241 0.055 Uiso 1 1 calc . . R .
C60 C -0.1282(2) 0.0406(2) -0.64655(19) 0.0541(10) Uani 1 1 d . . . .
H60A H -0.0797 0.0442 -0.6244 0.065 Uiso 1 1 calc . . R .
H60B H -0.1284 0.0795 -0.6721 0.065 Uiso 1 1 calc . . R .
C61 C -0.1305(2) -0.0298(2) -0.67562(16) 0.0440(9) Uani 1 1 d . . . .
H61A H -0.1123 -0.0247 -0.7126 0.053 Uiso 1 1 calc . . R .
H61B H -0.0962 -0.0644 -0.6577 0.053 Uiso 1 1 calc . . R .
C62 C -0.8284(2) -0.04006(18) -0.67764(15) 0.0358(7) Uani 1 1 d . . . .
H62 H -0.8574 -0.0617 -0.6473 0.043 Uiso 1 1 calc . . R .
C63 C -0.8831(2) 0.0109(2) -0.70679(17) 0.0468(9) Uani 1 1 d . . . .
H63A H -0.8646 0.0177 -0.7436 0.056 Uiso 1 1 calc . . R .
H63B H -0.9386 -0.0066 -0.7075 0.056 Uiso 1 1 calc . . R .
C64 C -0.8783(3) 0.0786(2) -0.6762(2) 0.0622(12) Uani 1 1 d . . . .
H64A H -0.9285 0.0868 -0.6566 0.075 Uiso 1 1 calc . . R .
H64B H -0.8693 0.1180 -0.7005 0.075 Uiso 1 1 calc . . R .
C65 C -0.8081(2) 0.07147(19) -0.63779(17) 0.0473(9) Uani 1 1 d . . . .
H65A H -0.7739 0.1134 -0.6387 0.057 Uiso 1 1 calc . . R .
H65B H -0.8274 0.0643 -0.6013 0.057 Uiso 1 1 calc . . R .
C66 C -0.7622(2) 0.00786(17) -0.65733(15) 0.0374(8) Uani 1 1 d . . . .
H66 H -0.7265 0.0215 -0.6872 0.045 Uiso 1 1 calc . . R .
C67 C -0.8268(3) -0.2600(2) -0.4645(2) 0.0632(12) Uani 1 1 d . . . .
C68 C -0.8537(3) -0.2641(3) -0.5149(2) 0.0689(14) Uani 1 1 d . . . .
H68 H -0.9095 -0.2657 -0.5216 0.083 Uiso 1 1 calc . . R .
C69 C -0.8009(3) -0.2661(4) -0.5565(2) 0.0856(18) Uani 1 1 d . . . .
H69 H -0.8216 -0.2701 -0.5913 0.103 Uiso 1 1 calc . . R .
C70 C -0.7182(3) -0.2626(3) -0.5497(2) 0.0699(13) Uani 1 1 d . . . .
C71 C -0.6913(3) -0.2601(2) -0.4984(2) 0.0622(12) Uani 1 1 d . . . .
H71 H -0.6356 -0.2585 -0.4917 0.075 Uiso 1 1 calc . . R .
C72 C -0.7439(3) -0.2600(3) -0.4565(2) 0.0789(16) Uani 1 1 d . . . .
H72 H -0.7235 -0.2601 -0.4215 0.095 Uiso 1 1 calc . . R .
C73 C -0.8839(4) -0.2591(4) -0.4183(3) 0.0923(19) Uani 1 1 d . . . .
H73A H -0.8676 -0.2942 -0.3924 0.138 Uiso 1 1 calc . . GR .
H73B H -0.9380 -0.2693 -0.4307 0.138 Uiso 1 1 calc . . GR .
H73C H -0.8831 -0.2131 -0.4017 0.138 Uiso 1 1 calc . . GR .
C74 C -0.6610(4) -0.2629(5) -0.5948(3) 0.112(3) Uani 1 1 d . . . .
H74A H -0.6743 -0.2251 -0.6192 0.168 Uiso 1 1 calc . . GR .
H74B H -0.6645 -0.3075 -0.6133 0.168 Uiso 1 1 calc . . GR .
H74C H -0.6066 -0.2563 -0.5814 0.168 Uiso 1 1 calc . . GR .
C75 C -0.5209(3) -0.0985(5) -0.7364(3) 0.103(2) Uani 1 1 d . . . U
C76 C -0.5671(5) -0.0609(5) -0.7740(4) 0.131(3) Uani 1 1 d . . . U
H76 H -0.6137 -0.0830 -0.7872 0.157 Uiso 1 1 calc . . R .
C77 C -0.5507(4) 0.0034(5) -0.7927(3) 0.110(2) Uani 1 1 d . . . U
H77 H -0.5853 0.0250 -0.8174 0.132 Uiso 1 1 calc . . R .
C78 C -0.4841(3) 0.0365(5) -0.7756(2) 0.101(2) Uani 1 1 d . . . U
C79 C -0.4362(3) 0.0040(5) -0.7386(2) 0.114(3) Uani 1 1 d . . . U
H79 H -0.3909 0.0278 -0.7252 0.137 Uiso 1 1 calc . . R .
C80 C -0.4529(3) -0.0624(5) -0.7205(2) 0.099(2) Uani 1 1 d . . . U
H80 H -0.4169 -0.0840 -0.6967 0.119 Uiso 1 1 calc . . R .
C81 C -0.5392(6) -0.1703(7) -0.7158(5) 0.161(4) Uani 1 1 d . . . U
H81A H -0.5243 -0.2049 -0.7423 0.241 Uiso 1 1 calc . . GR .
H81B H -0.5964 -0.1740 -0.7082 0.241 Uiso 1 1 calc . . GR .
H81C H -0.5087 -0.1786 -0.6833 0.241 Uiso 1 1 calc . . GR .
C82 C -0.4650(4) 0.1055(6) -0.7965(4) 0.139(3) Uani 1 1 d . . . U
H82A H -0.4963 0.1139 -0.8285 0.209 Uiso 1 1 calc . . GR .
H82B H -0.4080 0.1078 -0.8049 0.209 Uiso 1 1 calc . . GR .
H82C H -0.4780 0.1408 -0.7700 0.209 Uiso 1 1 calc . . GR .
C87A C -0.4067(3) -0.7462(2) -0.38669(18) 0.113(2) Uiso 0.50 1 d A 1 D .
C88A C -0.4884(3) -0.7457(2) -0.37703(16) 0.104(2) Uiso 0.50 1 d A 1 G .
H88A H -0.5091 -0.7677 -0.3464 0.125 Uiso 0.50 1 calc A 1 R .
C83A C -0.5398(2) -0.7130(3) -0.41220(19) 0.115(2) Uiso 0.50 1 d A 1 DG .
H83A H -0.5956 -0.7127 -0.4056 0.138 Uiso 0.50 1 calc A 1 R .
C84A C -0.5095(3) -0.6808(2) -0.45702(17) 0.132(3) Uiso 0.50 1 d A 1 DG .
C85A C -0.4278(3) -0.6813(2) -0.46668(17) 0.135(3) Uiso 0.50 1 d A 1 G .
H85A H -0.4071 -0.6593 -0.4973 0.162 Uiso 0.50 1 calc A 1 R .
C86A C -0.3764(3) -0.7140(3) -0.4315(2) 0.131(3) Uiso 0.50 1 d A 1 DG .
H86A H -0.3206 -0.7144 -0.4381 0.158 Uiso 0.50 1 calc A 1 R .
C89 C -0.6283(4) -0.7099(5) -0.4049(5) 0.233(14) Uiso 0.50 1 d B 2 D .
H89A H -0.6503 -0.6722 -0.4265 0.350 Uiso 0.50 1 calc B 2 R .
H89B H -0.6406 -0.7014 -0.3677 0.350 Uiso 0.50 1 calc B 2 R .
H89C H -0.6521 -0.7542 -0.4159 0.350 Uiso 0.50 1 calc B 2 DR .
C90 C -0.2869(4) -0.7196(6) -0.4358(6) 0.188(10) Uiso 0.50 1 d B 2 D .
H90A H -0.2654 -0.7400 -0.4033 0.282 Uiso 0.50 1 calc B 2 R .
H90B H -0.2640 -0.6732 -0.4409 0.282 Uiso 0.50 1 calc B 2 R .
H90C H -0.2730 -0.7492 -0.4659 0.282 Uiso 0.50 1 calc B 2 R .
C91 C -0.5722(7) -0.6478(4) -0.4911(4) 0.123(5) Uiso 0.50 1 d A 1 D .
H91A H -0.6245 -0.6525 -0.4742 0.184 Uiso 0.50 1 calc A 1 R .
H91B H -0.5732 -0.6709 -0.5256 0.184 Uiso 0.50 1 calc A 1 R .
H91C H -0.5598 -0.5984 -0.4959 0.184 Uiso 0.50 1 calc A 1 R .
C92 C -0.3451(7) -0.7793(4) -0.3524(4) 0.123(5) Uiso 0.50 1 d A 1 D .
H92A H -0.3714 -0.8046 -0.3237 0.185 Uiso 0.50 1 calc A 1 R .
H92B H -0.3103 -0.7433 -0.3375 0.185 Uiso 0.50 1 calc A 1 R .
H92C H -0.3131 -0.8117 -0.3734 0.185 Uiso 0.50 1 calc A 1 R .
C83B C -0.5398(2) -0.7130(3) -0.41220(19) 0.115(2) Uiso 0.50 1 d B 2 . .
C84B C -0.5095(3) -0.6808(2) -0.45702(17) 0.132(3) Uiso 0.50 1 d B 2 . .
H84B H -0.5446 -0.6584 -0.4811 0.158 Uiso 0.50 1 calc B 2 R .
C86B C -0.3764(3) -0.7140(3) -0.4315(2) 0.131(3) Uiso 0.50 1 d B 2 . .
C87B C -0.4067(3) -0.7462(2) -0.38669(18) 0.113(2) Uiso 0.50 1 d B 2 . .
H87B H -0.3716 -0.7686 -0.3627 0.136 Uiso 0.50 1 calc B 2 R .
C85B C -0.4278(3) -0.6813(2) -0.46668(17) 0.135(3) Uiso 0.50 1 d B 2 . .
H85B H -0.4071 -0.6593 -0.4973 0.162 Uiso 0.50 1 calc B 2 R .
C88B C -0.4884(3) -0.7457(2) -0.37703(16) 0.104(2) Uiso 0.50 1 d B 2 . .
H88B H -0.5091 -0.7677 -0.3464 0.125 Uiso 0.50 1 calc B 2 R .

loop_
_atom_site_aniso_label
_atom_site_aniso_U_11
_atom_site_aniso_U_22
_atom_site_aniso_U_33
_atom_site_aniso_U_23
_atom_site_aniso_U_13
_atom_site_aniso_U_12
N1 0.0264(14) 0.0527(18) 0.0432(16) -0.0043(14) 0.0009(13) 0.0029(13)
N2 0.0246(14) 0.0578(19) 0.0332(15) -0.0053(13) 0.0029(12) -0.0043(13)
N3 0.0293(15) 0.0323(14) 0.0510(17) -0.0002(13) -0.0017(13) 0.0053(12)
N4 0.0300(14) 0.0383(16) 0.0405(15) 0.0007(13) 0.0034(12) 0.0042(12)
N5 0.0238(14) 0.0448(16) 0.0470(17) 0.0006(14) -0.0043(13) -0.0005(12)
N6 0.0276(14) 0.0371(15) 0.0372(15) 0.0032(12) -0.0049(12) 0.0007(12)
N7 0.0298(15) 0.0482(17) 0.0402(16) -0.0043(13) -0.0007(12) -0.0033(13)
N8 0.0233(13) 0.0431(16) 0.0381(15) -0.0024(12) -0.0055(12) 0.0067(12)
N9 0.0379(16) 0.0405(15) 0.0273(14) 0.0023(12) 0.0031(12) 0.0010(13)
N10 0.0375(16) 0.0433(16) 0.0331(15) -0.0036(13) -0.0056(13) 0.0041(13)
N11 0.0283(14) 0.0441(16) 0.0392(15) 0.0033(13) 0.0034(12) -0.0033(13)
N12 0.0217(13) 0.0519(17) 0.0398(16) -0.0016(14) 0.0031(12) -0.0069(13)
C1 0.0283(17) 0.0334(17) 0.052(2) -0.0095(16) -0.0050(15) 0.0048(14)
C2 0.0290(17) 0.0326(17) 0.051(2) -0.0109(15) 0.0001(15) 0.0020(14)
C3 0.0290(17) 0.0397(19) 0.046(2) -0.0143(16) 0.0001(15) 0.0009(14)
C4 0.0300(18) 0.043(2) 0.045(2) -0.0101(16) -0.0072(15) 0.0030(15)
C5 0.0286(17) 0.0343(17) 0.048(2) -0.0103(15) -0.0018(15) -0.0012(14)
C6 0.0332(18) 0.0324(17) 0.046(2) -0.0051(15) -0.0038(15) 0.0014(14)
C7 0.0315(18) 0.0288(16) 0.052(2) -0.0031(15) -0.0046(15) 0.0009(14)
C8 0.0253(17) 0.053(2) 0.043(2) -0.0150(17) 0.0008(15) 0.0013(16)
C9 0.0283(17) 0.0396(18) 0.045(2) -0.0046(16) -0.0076(15) -0.0002(15)
C10 0.0297(17) 0.0392(18) 0.0347(17) -0.0004(14) -0.0045(14) 0.0025(14)
C11 0.0267(17) 0.048(2) 0.0347(17) -0.0014(15) -0.0052(14) 0.0028(15)
C12 0.0254(16) 0.0448(18) 0.0331(16) 0.0008(14) -0.0026(13) 0.0044(14)
C13 0.0288(17) 0.0424(18) 0.0347(17) -0.0004(15) -0.0046(14) 0.0050(14)
C14 0.0311(17) 0.0460(19) 0.0293(16) -0.0034(15) -0.0039(14) 0.0072(15)
C15 0.0308(17) 0.0467(19) 0.0361(17) -0.0011(15) -0.0037(14) 0.0068(15)
C16 0.0289(17) 0.0457(19) 0.0350(17) 0.0063(15) -0.0044(14) 0.0022(15)
C17 0.0237(16) 0.0444(19) 0.0326(16) 0.0032(14) -0.0058(13) -0.0004(14)
C18 0.0321(17) 0.0366(17) 0.0340(17) -0.0056(14) -0.0046(14) 0.0043(14)
C19 0.0271(17) 0.049(2) 0.0373(18) -0.0007(16) 0.0024(14) -0.0051(15)
C20 0.0290(17) 0.051(2) 0.0407(19) -0.0080(16) 0.0004(15) -0.0051(15)
C21 0.0279(17) 0.047(2) 0.0409(19) -0.0050(16) 0.0028(15) -0.0059(15)
C22 0.0252(16) 0.051(2) 0.0349(18) -0.0001(15) -0.0011(14) -0.0042(15)
C23 0.0314(18) 0.0454(19) 0.0327(17) 0.0003(15) 0.0017(14) -0.0053(15)
C24 0.0262(16) 0.052(2) 0.0336(17) 0.0007(15) 0.0036(14) -0.0060(15)
C25 0.0259(17) 0.052(2) 0.0353(17) -0.0046(16) 0.0069(14) -0.0051(15)
C26 0.0265(17) 0.048(2) 0.0418(19) -0.0104(16) -0.0003(14) -0.0012(15)
C27 0.0238(16) 0.0484(19) 0.0319(17) -0.0001(15) 0.0001(13) -0.0045(15)
C28 0.0327(17) 0.0360(17) 0.0334(16) -0.0027(14) 0.0016(14) -0.0017(14)
C29 0.0389(19) 0.0401(18) 0.0346(17) -0.0044(15) 0.0050(15) -0.0035(15)
C30 0.0340(17) 0.0362(17) 0.0353(17) -0.0023(14) 0.0034(14) -0.0073(15)
C31 0.0257(16) 0.0432(18) 0.0361(17) -0.0007(15) 0.0036(14) -0.0031(14)
C32 0.0240(16) 0.0435(18) 0.0375(17) -0.0039(14) 0.0011(14) 0.0020(14)
C33 0.0313(17) 0.0371(17) 0.0376(17) 0.0046(14) 0.0002(14) 0.0004(14)
C34 0.0355(17) 0.0313(16) 0.0347(17) 0.0034(14) 0.0033(14) 0.0001(14)
C35 0.0400(19) 0.0373(18) 0.0345(17) -0.0056(14) 0.0044(15) -0.0071(15)
C36 0.0253(16) 0.0389(19) 0.0419(18) 0.0046(15) 0.0044(14) 0.0022(14)
C37 0.0206(15) 0.061(2) 0.0357(18) -0.0071(17) 0.0011(14) -0.0038(15)
C38 0.0283(18) 0.070(3) 0.0344(18) -0.0070(17) -0.0005(15) -0.0012(17)
C39 0.045(2) 0.072(3) 0.038(2) -0.0132(19) 0.0014(17) -0.001(2)
C40 0.0306(18) 0.060(2) 0.049(2) -0.0164(19) 0.0002(16) -0.0005(17)
C41 0.0204(16) 0.060(2) 0.0432(19) -0.0098(17) 0.0002(14) 0.0032(15)
C42 0.0228(16) 0.0437(19) 0.0437(19) 0.0020(15) -0.0065(14) 0.0029(14)
C43 0.0233(16) 0.052(2) 0.061(2) 0.0122(19) 0.0035(16) 0.0029(16)
C44 0.038(2) 0.102(4) 0.100(4) 0.060(3) 0.020(3) 0.024(3)
C45 0.0332(19) 0.051(2) 0.050(2) 0.0106(17) -0.0050(16) -0.0025(17)
C46 0.0244(16) 0.0393(18) 0.0429(18) -0.0045(15) -0.0024(14) -0.0002(14)
C47 0.0371(18) 0.0381(17) 0.0310(17) -0.0055(14) -0.0060(14) 0.0036(15)
C48 0.0364(19) 0.053(2) 0.0375(19) -0.0074(16) 0.0013(15) -0.0022(17)
C49 0.042(2) 0.0467(19) 0.0263(16) -0.0056(14) 0.0039(15) -0.0023(16)
C50 0.037(2) 0.061(2) 0.0271(17) -0.0033(16) -0.0024(14) -0.0026(17)
C51 0.0343(18) 0.0416(18) 0.0243(15) 0.0023(13) 0.0015(14) 0.0053(15)
C52 0.0335(18) 0.050(2) 0.0359(18) 0.0034(16) 0.0006(15) -0.0111(16)
C53 0.052(3) 0.093(4) 0.060(3) 0.035(3) -0.020(2) -0.038(3)
C54 0.036(2) 0.061(2) 0.055(2) 0.011(2) -0.0027(18) -0.0134(19)
C55 0.0341(18) 0.060(2) 0.043(2) 0.0139(18) -0.0047(16) -0.0138(18)
C56 0.0232(16) 0.051(2) 0.0362(18) 0.0002(15) 0.0037(14) -0.0054(14)
C57 0.0317(17) 0.0435(19) 0.0384(18) 0.0063(15) -0.0092(15) -0.0020(15)
C58 0.0255(16) 0.0433(19) 0.0418(18) 0.0067(15) -0.0093(14) -0.0016(14)
C59 0.0354(19) 0.049(2) 0.054(2) -0.0036(18) -0.0088(17) -0.0075(17)
C60 0.040(2) 0.057(2) 0.065(3) -0.004(2) -0.0003(19) -0.0124(19)
C61 0.0326(18) 0.054(2) 0.045(2) 0.0056(17) -0.0017(16) -0.0061(16)
C62 0.0270(16) 0.0348(17) 0.0457(19) -0.0001(15) 0.0038(15) 0.0063(14)
C63 0.040(2) 0.043(2) 0.058(2) -0.0029(18) -0.0086(18) 0.0107(17)
C64 0.056(3) 0.049(2) 0.082(3) -0.008(2) -0.021(2) 0.022(2)
C65 0.042(2) 0.0353(18) 0.065(2) -0.0066(18) -0.0054(19) 0.0061(16)
C66 0.0275(16) 0.0323(16) 0.052(2) 0.0041(15) -0.0004(15) 0.0014(14)
C67 0.053(3) 0.056(3) 0.081(3) -0.011(2) -0.013(2) -0.007(2)
C68 0.053(3) 0.067(3) 0.086(4) 0.026(3) -0.029(3) -0.010(2)
C69 0.063(3) 0.120(5) 0.073(3) 0.028(3) -0.031(3) -0.004(3)
C70 0.059(3) 0.076(3) 0.074(3) 0.005(3) -0.023(3) 0.005(3)
C71 0.047(2) 0.058(3) 0.081(3) -0.027(2) -0.016(2) 0.006(2)
C72 0.063(3) 0.099(4) 0.075(3) -0.039(3) -0.024(3) -0.005(3)
C73 0.063(3) 0.115(5) 0.099(4) -0.029(4) -0.011(3) -0.014(3)
C74 0.062(4) 0.189(8) 0.085(4) 0.002(5) -0.020(3) 0.012(5)
C75 0.054(3) 0.173(5) 0.081(4) -0.060(4) -0.032(3) 0.035(3)
C76 0.102(5) 0.142(5) 0.148(7) -0.075(5) -0.089(5) 0.045(4)
C77 0.074(4) 0.165(5) 0.092(4) -0.076(4) -0.051(3) 0.062(4)
C78 0.040(3) 0.195(7) 0.068(3) -0.001(4) 0.005(2) 0.027(3)
C79 0.025(2) 0.248(8) 0.070(4) 0.039(5) -0.012(2) -0.011(4)
C80 0.028(2) 0.222(7) 0.047(3) 0.013(4) 0.001(2) 0.013(3)
C81 0.121(7) 0.191(9) 0.170(9) -0.014(7) -0.079(7) -0.004(7)
C82 0.064(4) 0.236(9) 0.118(6) 0.042(7) -0.006(4) 0.031(5)

loop_
_atom_type_symbol
_atom_type_description
_atom_type_scat_dispersion_real
_atom_type_scat_dispersion_imag
_atom_type_scat_source
C C 0.0033 0.0016 'International Tables Vol C Tables 4.2.6.8 and 6.1.1.4'
H H 0.0000 0.0000 'International Tables Vol C Tables 4.2.6.8 and 6.1.1.4'
N N 0.0061 0.0033 'International Tables Vol C Tables 4.2.6.8 and 6.1.1.4'
O O 0.0106 0.0060 'International Tables Vol C Tables 4.2.6.8 and 6.1.1.4'

loop_
_geom_angle_atom_site_label_1
_geom_angle_atom_site_label_2
_geom_angle_atom_site_label_3
_geom_angle
C8 N1 C41 118.4(3)
C27 N2 C37 118.2(3)
C7 N3 C66 116.1(3)
C36 N4 C62 117.2(3)
C9 N5 C58 116.3(3)
C16 N6 C57 119.2(3)
C26 N7 C46 117.1(3)
C17 N8 C42 117.4(3)
C34 N9 C51 119.0(3)
C18 N10 C47 115.1(3)
C35 N11 C52 118.6(3)
C25 N12 C56 117.1(3)
C2 C1 C7 122.9(3)
C6 C1 C2 119.1(3)
C6 C1 C7 118.0(3)
C1 C2 H2 119.8
C1 C2 C3 120.3(3)
C3 C2 H2 119.8
C2 C3 C4 119.3(4)
C2 C3 C8 120.9(3)
C4 C3 C8 119.8(3)
C3 C4 H4 119.7
C5 C4 C3 120.6(3)
C5 C4 H4 119.7
C4 C5 C9 118.5(3)
C6 C5 C4 119.1(3)
C6 C5 C9 122.3(3)
C1 C6 H6 119.3
C5 C6 C1 121.4(4)
C5 C6 H6 119.3
N3 C7 C1 124.3(4)
N3 C7 H7 117.9
C1 C7 H7 117.9
N1 C8 C3 123.0(3)
N1 C8 H8 118.5
C3 C8 H8 118.5
N5 C9 C5 123.2(3)
N5 C9 H9 118.4
C5 C9 H9 118.4
C11 C10 C15 119.7(3)
C11 C10 C16 119.6(3)
C15 C10 C16 120.7(3)
C10 C11 H11 119.4
C10 C11 C12 121.1(3)
C12 C11 H11 119.4
C11 C12 C13 118.2(3)
C11 C12 C17 119.8(3)
C13 C12 C17 121.9(3)
C12 C13 H13 119.6
C14 C13 C12 120.8(3)
C14 C13 H13 119.6
C13 C14 C15 120.0(3)
C13 C14 C18 116.8(3)
C15 C14 C18 123.2(3)
C10 C15 H15 119.9
C14 C15 C10 120.2(3)
C14 C15 H15 119.9
N6 C16 C10 121.2(3)
N6 C16 H16 119.4
C10 C16 H16 119.4
N8 C17 C12 124.5(3)
N8 C17 H17 117.8
C12 C17 H17 117.8
N10 C18 C14 124.4(3)
N10 C18 H18 117.8
C14 C18 H18 117.8
C20 C19 C25 121.7(3)
C24 C19 C20 119.8(3)
C24 C19 C25 118.5(3)
C19 C20 H20 120.0
C21 C20 C19 119.9(3)
C21 C20 H20 120.0
C20 C21 C22 120.2(3)
C20 C21 C26 118.5(3)
C22 C21 C26 121.2(3)
C21 C22 H22 120.0
C23 C22 C21 120.1(3)
C23 C22 H22 120.0
C22 C23 C24 119.4(3)
C22 C23 C27 120.0(3)
C24 C23 C27 120.6(3)
C19 C24 C23 120.6(3)
C19 C24 H24 119.7
C23 C24 H24 119.7
N12 C25 C19 124.6(3)
N12 C25 H25 117.7
C19 C25 H25 117.7
N7 C26 C21 122.2(3)
N7 C26 H26 118.9
C21 C26 H26 118.9
N2 C27 C23 122.8(3)
N2 C27 H27 118.6
C23 C27 H27 118.6
C29 C28 C34 118.9(3)
C33 C28 C29 119.4(3)
C33 C28 C34 121.5(3)
C28 C29 H29 119.8
C30 C29 C28 120.4(3)
C30 C29 H29 119.8
C29 C30 C35 119.4(3)
C31 C30 C29 119.4(3)
C31 C30 C35 121.0(3)
C30 C31 H31 119.3
C32 C31 C30 121.3(3)
C32 C31 H31 119.3
C31 C32 C33 119.1(3)
C31 C32 C36 118.9(3)
C33 C32 C36 121.8(3)
C28 C33 C32 120.4(3)
C28 C33 H33 119.8
C32 C33 H33 119.8
N9 C34 C28 120.5(3)
N9 C34 H34 119.7
C28 C34 H34 119.7
N11 C35 C30 122.1(3)
N11 C35 H35 118.9
C30 C35 H35 118.9
N4 C36 C32 123.9(3)
N4 C36 H36 118.0
C32 C36 H36 118.0
N2 C37 H37 109.6
N2 C37 C38 113.3(3)
N2 C37 C41 112.5(3)
C38 C37 H37 109.6
C41 C37 H37 109.6
C41 C37 C38 101.9(3)
C37 C38 H38A 110.7
C37 C38 H38B 110.7
H38A C38 H38B 108.8
C39 C38 C37 105.4(3)
C39 C38 H38A 110.7
C39 C38 H38B 110.7
C38 C39 H39A 110.5
C38 C39 H39B 110.5
C38 C39 C40 106.0(3)
H39A C39 H39B 108.7
C40 C39 H39A 110.5
C40 C39 H39B 110.5
C39 C40 H40A 110.8
C39 C40 H40B 110.8
H40A C40 H40B 108.9
C41 C40 C39 104.8(3)
C41 C40 H40A 110.8
C41 C40 H40B 110.8
N1 C41 C37 112.8(3)
N1 C41 C40 112.6(3)
N1 C41 H41 109.4
C37 C41 C40 102.8(3)
C37 C41 H41 109.4
C40 C41 H41 109.4
N8 C42 H42 109.2
N8 C42 C43 112.9(3)
N8 C42 C46 113.0(3)
C43 C42 H42 109.2
C43 C42 C46 103.4(3)
C46 C42 H42 109.2
C42 C43 H43A 110.7
C42 C43 H43B 110.7
C42 C43 C44 105.2(3)
H43A C43 H43B 108.8
C44 C43 H43A 110.7
C44 C43 H43B 110.7
C43 C44 H44A 110.6
C43 C44 H44B 110.6
H44A C44 H44B 108.7
C45 C44 C43 105.7(3)
C45 C44 H44A 110.6
C45 C44 H44B 110.6
C44 C45 H45A 110.6
C44 C45 H45B 110.6
H45A C45 H45B 108.8
C46 C45 C44 105.5(3)
C46 C45 H45A 110.6
C46 C45 H45B 110.6
N7 C46 C42 111.6(3)
N7 C46 C45 112.7(3)
N7 C46 H46 110.2
C42 C46 H46 110.2
C45 C46 C42 101.8(3)
C45 C46 H46 110.2
N10 C47 H47 109.6
N10 C47 C48 112.7(3)
N10 C47 C51 113.4(3)
C48 C47 H47 109.6
C48 C47 C51 101.7(3)
C51 C47 H47 109.6
C47 C48 H48A 110.8
C47 C48 H48B 110.8
C47 C48 C49 104.5(3)
H48A C48 H48B 108.9
C49 C48 H48A 110.8
C49 C48 H48B 110.8
C48 C49 H49A 110.7
C48 C49 H49B 110.7
C48 C49 C50 105.2(3)
H49A C49 H49B 108.8
C50 C49 H49A 110.7
C50 C49 H49B 110.7
C49 C50 H50A 110.7
C49 C50 H50B 110.7
H50A C50 H50B 108.8
C51 C50 C49 105.5(3)
C51 C50 H50A 110.7
C51 C50 H50B 110.7
N9 C51 C47 110.3(3)
N9 C51 C50 111.5(3)
N9 C51 H51 111.0
C47 C51 H51 111.0
C50 C51 C47 101.6(3)
C50 C51 H51 111.0
N11 C52 H52 109.8
N11 C52 C53 112.1(3)
N11 C52 C56 110.7(3)
C53 C52 H52 109.8
C56 C52 H52 109.8
C56 C52 C53 104.5(3)
C52 C53 H53A 110.4
C52 C53 H53B 110.4
H53A C53 H53B 108.6
C54 C53 C52 106.8(3)
C54 C53 H53A 110.4
C54 C53 H53B 110.4
C53 C54 H54A 110.7
C53 C54 H54B 110.7
C53 C54 C55 105.2(3)
H54A C54 H54B 108.8
C55 C54 H54A 110.7
C55 C54 H54B 110.7
C54 C55 H55A 111.2
C54 C55 H55B 111.2
H55A C55 H55B 109.1
C56 C55 C54 102.8(3)
C56 C55 H55A 111.2
C56 C55 H55B 111.2
N12 C56 C52 112.4(3)
N12 C56 C55 111.6(3)
N12 C56 H56 109.7
C52 C56 H56 109.7
C55 C56 C52 103.5(3)
C55 C56 H56 109.7
N6 C57 H57 109.7
N6 C57 C58 112.1(3)
N6 C57 C61 113.2(3)
C58 C57 H57 109.7
C58 C57 C61 102.1(3)
C61 C57 H57 109.7
N5 C58 C57 112.6(3)
N5 C58 H58 109.2
N5 C58 C59 112.7(3)
C57 C58 H58 109.2
C57 C58 C59 103.9(3)
C59 C58 H58 109.2
C58 C59 H59A 110.6
C58 C59 H59B 110.6
C58 C59 C60 105.9(3)
H59A C59 H59B 108.7
C60 C59 H59A 110.6
C60 C59 H59B 110.6
C59 C60 H60A 110.6
C59 C60 H60B 110.6
C59 C60 C61 105.6(3)
H60A C60 H60B 108.8
C61 C60 H60A 110.6
C61 C60 H60B 110.6
C57 C61 C60 104.3(3)
C57 C61 H61A 110.9
C57 C61 H61B 110.9
C60 C61 H61A 110.9
C60 C61 H61B 110.9
H61A C61 H61B 108.9
N4 C62 H62 110.2
N4 C62 C63 111.9(3)
N4 C62 C66 112.0(3)
C63 C62 H62 110.2
C66 C62 H62 110.2
C66 C62 C63 102.0(3)
C62 C63 H63A 110.6
C62 C63 H63B 110.6
H63A C63 H63B 108.7
C64 C63 C62 105.8(3)
C64 C63 H63A 110.6
C64 C63 H63B 110.6
C63 C64 H64A 110.4
C63 C64 H64B 110.4
C63 C64 C65 106.8(3)
H64A C64 H64B 108.6
C65 C64 H64A 110.4
C65 C64 H64B 110.4
C64 C65 H65A 110.8
C64 C65 H65B 110.8
H65A C65 H65B 108.9
C66 C65 C64 104.6(3)
C66 C65 H65A 110.8
C66 C65 H65B 110.8
N3 C66 C62 113.5(3)
N3 C66 C65 111.0(3)
N3 C66 H66 109.6
C62 C66 H66 109.6
C65 C66 C62 103.1(3)
C65 C66 H66 109.6
C68 C67 C72 117.6(5)
C68 C67 C73 121.4(5)
C72 C67 C73 120.9(5)
C67 C68 H68 119.7
C67 C68 C69 120.6(5)
C69 C68 H68 119.7
C68 C69 H69 118.6
C68 C69 C70 122.8(5)
C70 C69 H69 118.6
C69 C70 C74 122.9(5)
C71 C70 C69 116.2(5)
C71 C70 C74 120.9(5)
C70 C71 H71 119.4
C72 C71 C70 121.2(5)
C72 C71 H71 119.4
C67 C72 H72 119.3
C71 C72 C67 121.4(5)
C71 C72 H72 119.3
C67 C73 H73A 109.5
C67 C73 H73B 109.5
C67 C73 H73C 109.5
H73A C73 H73B 109.5
H73A C73 H73C 109.5
H73B C73 H73C 109.5
C70 C74 H74A 109.5
C70 C74 H74B 109.5
C70 C74 H74C 109.5
H74A C74 H74B 109.5
H74A C74 H74C 109.5
H74B C74 H74C 109.5
C76 C75 C81 125.9(7)
C80 C75 C76 112.5(9)
C80 C75 C81 121.5(7)
C75 C76 H76 117.0
C77 C76 C75 126.0(7)
C77 C76 H76 117.0
C76 C77 H77 120.5
C76 C77 C78 119.0(7)
C78 C77 H77 120.5
C77 C78 C79 118.8(9)
C77 C78 C82 119.4(7)
C79 C78 C82 121.9(7)
C78 C79 H79 119.2
C78 C79 C80 121.6(7)
C80 C79 H79 119.2
C75 C80 H80 119.0
C79 C80 C75 122.0(6)
C79 C80 H80 119.0
C75 C81 H81A 109.5
C75 C81 H81B 109.5
C75 C81 H81C 109.5
H81A C81 H81B 109.5
H81A C81 H81C 109.5
H81B C81 H81C 109.5
C78 C82 H82A 109.5
C78 C82 H82B 109.5
C78 C82 H82C 109.5
H82A C82 H82B 109.5
H82A C82 H82C 109.5
H82B C82 H82C 109.5
C88A C87A C86A 120.0
C88A C87A C92 125.5(6)
C86A C87A C92 114.5(6)
C87A C88A H88A 120.0
C87A C88A C83A 120.0
C83A C88A H88A 120.0
C88A C83A H83A 120.0
C88A C83A C84A 120.0
C84A C83A H83A 120.0
C83A C84A C91 113.8(6)
C85A C84A C83A 120.0
C85A C84A C91 126.2(6)
C84A C85A H85A 120.0
C86A C85A C84A 120.0
C86A C85A H85A 120.0
C87A C86A H86A 120.0
C85A C86A C87A 120.0
C85A C86A H86A 120.0
H89A C89 H89B 109.5
H89A C89 H89C 109.5
H89B C89 H89C 109.5
H90A C90 H90B 109.5
H90A C90 H90C 109.5
H90B C90 H90C 109.5
C84A C91 H91A 109.5
C84A C91 H91B 109.5
C84A C91 H91C 109.5
H91A C91 H91B 109.5
H91A C91 H91C 109.5
H91B C91 H91C 109.5
C87A C92 H92A 109.5
C87A C92 H92B 109.5
C87A C92 H92C 109.5
H92A C92 H92B 109.5
H92A C92 H92C 109.5
H92B C92 H92C 109.5

loop_
_geom_bond_atom_site_label_1
_geom_bond_atom_site_label_2
_geom_bond_distance
N1 C8 1.268(5)
N1 C41 1.458(5)
N2 C27 1.274(5)
N2 C37 1.443(5)
N3 C7 1.265(5)
N3 C66 1.462(5)
N4 C36 1.247(5)
N4 C62 1.461(4)
N5 C9 1.268(5)
N5 C58 1.453(4)
N6 C16 1.266(4)
N6 C57 1.449(5)
N7 C26 1.273(5)
N7 C46 1.448(5)
N8 C17 1.265(5)
N8 C42 1.460(4)
N9 C34 1.256(4)
N9 C51 1.456(4)
N10 C18 1.269(5)
N10 C47 1.457(4)
N11 C35 1.261(5)
N11 C52 1.441(5)
N12 C25 1.267(5)
N12 C56 1.468(4)
C1 C2 1.395(6)
C1 C6 1.393(5)
C1 C7 1.484(5)
C2 H2 0.9500
C2 C3 1.397(5)
C3 C4 1.404(5)
C3 C8 1.468(6)
C4 H4 0.9500
C4 C5 1.388(5)
C5 C6 1.387(5)
C5 C9 1.479(5)
C6 H6 0.9500
C7 H7 0.9500
C8 H8 0.9500
C9 H9 0.9500
C10 C11 1.390(5)
C10 C15 1.390(5)
C10 C16 1.485(5)
C11 H11 0.9500
C11 C12 1.396(5)
C12 C13 1.405(5)
C12 C17 1.475(5)
C13 H13 0.9500
C13 C14 1.386(5)
C14 C15 1.387(5)
C14 C18 1.478(5)
C15 H15 0.9500
C16 H16 0.9500
C17 H17 0.9500
C18 H18 0.9500
C19 C20 1.407(5)
C19 C24 1.372(5)
C19 C25 1.479(5)
C20 H20 0.9500
C20 C21 1.387(5)
C21 C22 1.396(5)
C21 C26 1.481(5)
C22 H22 0.9500
C22 C23 1.388(5)
C23 C24 1.410(5)
C23 C27 1.476(5)
C24 H24 0.9500
C25 H25 0.9500
C26 H26 0.9500
C27 H27 0.9500
C28 C29 1.401(5)
C28 C33 1.381(5)
C28 C34 1.484(5)
C29 H29 0.9500
C29 C30 1.385(5)
C30 C31 1.384(5)
C30 C35 1.476(5)
C31 H31 0.9500
C31 C32 1.375(5)
C32 C33 1.405(5)
C32 C36 1.480(5)
C33 H33 0.9500
C34 H34 0.9500
C35 H35 0.9500
C36 H36 0.9500
C37 H37 1.0000
C37 C38 1.536(5)
C37 C41 1.520(6)
C38 H38A 0.9900
C38 H38B 0.9900
C38 C39 1.527(6)
C39 H39A 0.9900
C39 H39B 0.9900
C39 C40 1.537(6)
C40 H40A 0.9900
C40 H40B 0.9900
C40 C41 1.529(5)
C41 H41 1.0000
C42 H42 1.0000
C42 C43 1.525(5)
C42 C46 1.526(5)
C43 H43A 0.9900
C43 H43B 0.9900
C43 C44 1.541(6)
C44 H44A 0.9900
C44 H44B 0.9900
C44 C45 1.526(6)
C45 H45A 0.9900
C45 H45B 0.9900
C45 C46 1.524(5)
C46 H46 1.0000
C47 H47 1.0000
C47 C48 1.523(5)
C47 C51 1.539(5)
C48 H48A 0.9900
C48 H48B 0.9900
C48 C49 1.531(5)
C49 H49A 0.9900
C49 H49B 0.9900
C49 C50 1.554(5)
C50 H50A 0.9900
C50 H50B 0.9900
C50 C51 1.525(5)
C51 H51 1.0000
C52 H52 1.0000
C52 C53 1.547(5)
C52 C56 1.528(5)
C53 H53A 0.9900
C53 H53B 0.9900
C53 C54 1.523(6)
C54 H54A 0.9900
C54 H54B 0.9900
C54 C55 1.538(5)
C55 H55A 0.9900
C55 H55B 0.9900
C55 C56 1.525(5)
C56 H56 1.0000
C57 H57 1.0000
C57 C58 1.521(5)
C57 C61 1.531(5)
C58 H58 1.0000
C58 C59 1.523(5)
C59 H59A 0.9900
C59 H59B 0.9900
C59 C60 1.538(6)
C60 H60A 0.9900
C60 H60B 0.9900
C60 C61 1.543(6)
C61 H61A 0.9900
C61 H61B 0.9900
C62 H62 1.0000
C62 C63 1.533(5)
C62 C66 1.531(5)
C63 H63A 0.9900
C63 H63B 0.9900
C63 C64 1.518(6)
C64 H64A 0.9900
C64 H64B 0.9900
C64 C65 1.532(6)
C65 H65A 0.9900
C65 H65B 0.9900
C65 C66 1.529(5)
C66 H66 1.0000
C67 C68 1.357(7)
C67 C72 1.404(7)
C67 C73 1.512(8)
C68 H68 0.9500
C68 C69 1.376(9)
C69 H69 0.9500
C69 C70 1.397(8)
C70 C71 1.379(7)
C70 C74 1.490(9)
C71 H71 0.9500
C71 C72 1.378(8)
C72 H72 0.9500
C73 H73A 0.9800
C73 H73B 0.9800
C73 H73C 0.9800
C74 H74A 0.9800
C74 H74B 0.9800
C74 H74C 0.9800
C75 C76 1.426(11)
C75 C80 1.392(10)
C75 C81 1.510(14)
C76 H76 0.9500
C76 C77 1.352(13)
C77 H77 0.9500
C77 C78 1.355(10)
C78 C79 1.383(9)
C78 C82 1.466(13)
C79 H79 0.9500
C79 C80 1.387(12)
C80 H80 0.9500
C81 H81A 0.9800
C81 H81B 0.9800
C81 H81C 0.9800
C82 H82A 0.9800
C82 H82B 0.9800
C82 H82C 0.9800
C87A C88A 1.3900
C87A C86A 1.3900
C87A C92 1.492(5)
C88A H88A 0.9500
C88A C83A 1.3900
C83A H83A 0.9500
C83A C84A 1.3900
C84A C85A 1.3900
C84A C91 1.502(5)
C85A H85A 0.9500
C85A C86A 1.3900
C86A H86A 0.9500
C89 H89A 0.9800
C89 H89B 0.9800
C89 H89C 0.9800
C90 H90A 0.9800
C90 H90B 0.9800
C90 H90C 0.9800
C91 H91A 0.9800
C91 H91B 0.9800
C91 H91C 0.9800
C92 H92A 0.9800
C92 H92B 0.9800
C92 H92C 0.9800

loop_
_geom_torsion_atom_site_label_1
_geom_torsion_atom_site_label_2
_geom_torsion_atom_site_label_3
_geom_torsion_atom_site_label_4
_geom_torsion
N2 C37 C38 C39 -156.7(3)
N2 C37 C41 N1 -72.8(4)
N2 C37 C41 C40 165.6(3)
N4 C62 C63 C64 -153.5(3)
N4 C62 C66 N3 -77.7(4)
N4 C62 C66 C65 162.1(3)
N5 C58 C59 C60 -151.6(3)
N6 C57 C58 N5 -74.0(4)
N6 C57 C58 C59 163.7(3)
N6 C57 C61 C60 -159.6(3)
N8 C42 C43 C44 -155.1(4)
N8 C42 C46 N7 -74.3(4)
N8 C42 C46 C45 165.3(3)
N10 C47 C48 C49 -162.5(3)
N10 C47 C51 N9 -74.2(4)
N10 C47 C51 C50 167.5(3)
N11 C52 C53 C54 -132.9(4)
N11 C52 C56 N12 -84.6(4)
N11 C52 C56 C55 154.8(3)
C1 C2 C3 C4 1.8(5)
C1 C2 C3 C8 -175.7(3)
C2 C1 C6 C5 1.4(5)
C2 C1 C7 N3 3.0(5)
C2 C3 C4 C5 -1.9(5)
C2 C3 C8 N1 178.3(3)
C3 C4 C5 C6 1.7(5)
C3 C4 C5 C9 -174.7(3)
C4 C3 C8 N1 0.8(5)
C4 C5 C6 C1 -1.4(5)
C4 C5 C9 N5 -177.9(3)
C6 C1 C2 C3 -1.5(5)
C6 C1 C7 N3 -176.8(3)
C6 C5 C9 N5 5.8(5)
C7 N3 C66 C62 129.2(3)
C7 N3 C66 C65 -115.1(4)
C7 C1 C2 C3 178.7(3)
C7 C1 C6 C5 -178.8(3)
C8 N1 C41 C37 125.2(3)
C8 N1 C41 C40 -118.9(4)
C8 C3 C4 C5 175.6(3)
C9 N5 C58 C57 133.1(3)
C9 N5 C58 C59 -109.8(4)
C9 C5 C6 C1 174.9(3)
C10 C11 C12 C13 0.3(5)
C10 C11 C12 C17 -178.0(3)
C11 C10 C15 C14 -0.2(5)
C11 C10 C16 N6 -2.9(5)
C11 C12 C13 C14 -0.1(5)
C11 C12 C17 N8 -171.9(3)
C12 C13 C14 C15 -0.2(5)
C12 C13 C14 C18 -178.2(3)
C13 C12 C17 N8 9.9(5)
C13 C14 C15 C10 0.3(5)
C13 C14 C18 N10 -176.0(3)
C15 C10 C11 C12 -0.1(5)
C15 C10 C16 N6 174.0(3)
C15 C14 C18 N10 6.0(5)
C16 N6 C57 C58 129.6(3)
C16 N6 C57 C61 -115.5(4)
C16 C10 C11 C12 176.9(3)
C16 C10 C15 C14 -177.1(3)
C17 N8 C42 C43 -120.4(4)
C17 N8 C42 C46 122.8(3)
C17 C12 C13 C14 178.1(3)
C18 N10 C47 C48 -113.2(4)
C18 N10 C47 C51 131.9(3)
C18 C14 C15 C10 178.3(3)
C19 C20 C21 C22 1.1(6)
C19 C20 C21 C26 -177.3(4)
C20 C19 C24 C23 1.8(6)
C20 C19 C25 N12 6.5(6)
C20 C21 C22 C23 -0.5(6)
C20 C21 C26 N7 170.8(4)
C21 C22 C23 C24 0.5(5)
C21 C22 C23 C27 -176.3(3)
C22 C21 C26 N7 -7.5(6)
C22 C23 C24 C19 -1.1(5)
C22 C23 C27 N2 176.3(3)
C24 C19 C20 C21 -1.8(6)
C24 C19 C25 N12 -175.0(4)
C24 C23 C27 N2 -0.4(5)
C25 N12 C56 C52 136.8(4)
C25 N12 C56 C55 -107.4(4)
C25 C19 C20 C21 176.7(4)
C25 C19 C24 C23 -176.7(3)
C26 N7 C46 C42 129.2(4)
C26 N7 C46 C45 -117.0(4)
C26 C21 C22 C23 177.8(3)
C27 N2 C37 C38 -109.9(4)
C27 N2 C37 C41 135.1(3)
C27 C23 C24 C19 175.6(3)
C28 C29 C30 C31 -0.5(5)
C28 C29 C30 C35 -176.3(3)
C29 C28 C33 C32 0.2(5)
C29 C28 C34 N9 1.0(5)
C29 C30 C31 C32 -0.8(5)
C29 C30 C35 N11 -177.7(3)
C30 C31 C32 C33 1.8(5)
C30 C31 C32 C36 -173.5(3)
C31 C30 C35 N11 6.5(5)
C31 C32 C33 C28 -1.5(5)
C31 C32 C36 N4 174.3(3)
C33 C28 C29 C30 0.8(5)
C33 C28 C34 N9 176.3(3)
C33 C32 C36 N4 -0.9(5)
C34 N9 C51 C47 126.5(3)
C34 N9 C51 C50 -121.4(4)
C34 C28 C29 C30 176.2(3)
C34 C28 C33 C32 -175.1(3)
C35 N11 C52 C53 -117.9(4)
C35 N11 C52 C56 125.8(3)
C35 C30 C31 C32 174.9(3)
C36 N4 C62 C63 -121.3(4)
C36 N4 C62 C66 124.8(3)
C36 C32 C33 C28 173.7(3)
C37 N2 C27 C23 -177.1(3)
C37 C38 C39 C40 13.6(4)
C38 C37 C41 N1 165.5(3)
C38 C37 C41 C40 43.9(3)
C38 C39 C40 C41 13.6(4)
C39 C40 C41 N1 -157.6(3)
C39 C40 C41 C37 -35.8(4)
C41 N1 C8 C3 -176.2(3)
C41 C37 C38 C39 -35.6(4)
C42 N8 C17 C12 179.1(3)
C42 C43 C44 C45 9.8(5)
C43 C42 C46 N7 163.4(3)
C43 C42 C46 C45 42.9(4)
C43 C44 C45 C46 17.0(5)
C44 C45 C46 N7 -156.7(4)
C44 C45 C46 C42 -37.0(4)
C46 N7 C26 C21 -177.2(3)
C46 C42 C43 C44 -32.8(4)
C47 N10 C18 C14 177.8(3)
C47 C48 C49 C50 19.4(4)
C48 C47 C51 N9 164.6(3)
C48 C47 C51 C50 46.2(3)
C48 C49 C50 C51 9.5(4)
C49 C50 C51 N9 -151.7(3)
C49 C50 C51 C47 -34.2(4)
C51 N9 C34 C28 -178.1(3)
C51 C47 C48 C49 -40.7(4)
C52 N11 C35 C30 -177.8(3)
C52 C53 C54 C55 -12.8(5)
C53 C52 C56 N12 154.5(4)
C53 C52 C56 C55 34.0(4)
C53 C54 C55 C56 33.8(5)
C54 C55 C56 N12 -163.0(3)
C54 C55 C56 C52 -42.0(4)
C56 N12 C25 C19 178.4(3)
C56 C52 C53 C54 -12.9(5)
C57 N6 C16 C10 -176.8(3)
C57 C58 C59 C60 -29.4(4)
C58 N5 C9 C5 -179.1(3)
C58 C57 C61 C60 -38.8(4)
C58 C59 C60 C61 5.1(4)
C59 C60 C61 C57 20.8(4)
C61 C57 C58 N5 164.4(3)
C61 C57 C58 C59 42.2(3)
C62 N4 C36 C32 -177.6(3)
C62 C63 C64 C65 12.3(5)
C63 C62 C66 N3 162.5(3)
C63 C62 C66 C65 42.2(4)
C63 C64 C65 C66 14.0(5)
C64 C65 C66 N3 -156.9(3)
C64 C65 C66 C62 -35.0(4)
C66 N3 C7 C1 175.8(3)
C66 C62 C63 C64 -33.6(4)
C67 C68 C69 C70 -1.4(10)
C68 C67 C72 C71 3.8(8)
C68 C69 C70 C71 2.9(9)
C68 C69 C70 C74 -178.4(7)
C69 C70 C71 C72 -1.1(8)
C70 C71 C72 C67 -2.3(9)
C72 C67 C68 C69 -2.0(8)
C73 C67 C68 C69 -178.9(6)
C73 C67 C72 C71 -179.3(6)
C74 C70 C71 C72 -179.8(7)
C75 C76 C77 C78 1.0(13)
C76 C75 C80 C79 2.7(9)
C76 C77 C78 C79 -1.6(10)
C76 C77 C78 C82 178.7(8)
C77 C78 C79 C80 2.9(10)
C78 C79 C80 C75 -3.6(10)
C80 C75 C76 C77 -1.5(11)
C81 C75 C76 C77 -179.8(9)
C81 C75 C80 C79 -178.9(8)
C82 C78 C79 C80 -177.4(7)
C87A C88A C83A C84A 0.0
C88A C87A C86A C85A 0.0
C88A C83A C84A C85A 0.0
C88A C83A C84A C91 180.0
C83A C84A C85A C86A 0.0
C84A C85A C86A C87A 0.0
C86A C87A C88A C83A 0.0
C91 C84A C85A C86A 180.0
C92 C87A C88A C83A 180.0
C92 C87A C86A C85A 180.0
